data_7700192
loop_
_publ_author_name
'Sim\~oes, Tatiana R G'
'Marinho, Maria Vanda'
'Pas\'an, Jorge'
'Stumpf, Humberto O.'
'Moliner, Nicol\'as'
'Lloret, Francesc'
'Julve, Miguel'

_publ_section_title
;
 On the magneto-structural role of the coordinating anion in
 oxamato-bridged copper(ii) derivatives.
;
_journal_issue 27
_journal_name_full 'Dalton transactions (Cambridge, England : 2003)'
_journal_page_first 10260
_journal_page_last 10274
_journal_paper_doi 10.1039/c9dt01277j
_journal_volume 48
_journal_year 2019
_chemical_formula_moiety 'C38 H28 Cl2 Cu3 N6 O6'
_chemical_formula_sum 'C38 H28 Cl2 Cu3 N6 O6'
_chemical_formula_weight 926.18
_space_group_crystal_system triclinic
_space_group_IT_number 2
_space_group_name_Hall '-P 1'
_space_group_name_H-M_alt 'P -1'
_symmetry_space_group_name_Hall '-P 1'
_symmetry_space_group_name_H-M 'P -1'
_atom_sites_solution_hydrogens geom
_audit_creation_date 2019-05-20
_audit_creation_method
;
Olex2 1.2
(compiled 2018.05.29 svn.r3510 for OlexSys, GUI svn.r5506)
;
_audit_update_record
;
2019-05-22 deposited with the CCDC.    2019-06-05 downloaded from the CCDC.
;
_cell_angle_alpha 81.088(5)
_cell_angle_beta 75.317(4)
_cell_angle_gamma 71.339(5)
_cell_formula_units_Z 2
_cell_length_a 10.5238(5)
_cell_length_b 12.4082(10)
_cell_length_c 18.1828(9)
_cell_measurement_reflns_used 7719
_cell_measurement_temperature 150.00(10)
_cell_measurement_theta_max 28.0150
_cell_measurement_theta_min 2.1570
_cell_volume 2169.0(2)
_computing_cell_refinement 'CrysAlisPro 1.171.39.46e (Rigaku OD, 2018)'
_computing_data_collection 'CrysAlisPro 1.171.39.46e (Rigaku OD, 2018)'
_computing_data_reduction 'CrysAlisPro 1.171.39.46e (Rigaku OD, 2018)'
_computing_molecular_graphics 'Olex2 (Dolomanov et al., 2009)'
_computing_publication_material 'Olex2 (Dolomanov et al., 2009)'
_computing_structure_refinement 'ShelXL (Sheldrick, 2015)'
_computing_structure_solution 'SHELXT (Sheldrick, 2015)'
_diffrn_ambient_environment N~2~
_diffrn_ambient_temperature 150.00(10)
_diffrn_detector 'CCD plate'
_diffrn_detector_area_resol_mean 8.1268
_diffrn_detector_type EosS2
_diffrn_measured_fraction_theta_full 0.999
_diffrn_measured_fraction_theta_max 0.892
_diffrn_measurement_device 'four-circle diffractometer'
_diffrn_measurement_device_type 'SuperNova, Dualflex, EosS2'
_diffrn_radiation_monochromator graphite
_diffrn_radiation_probe x-ray
_diffrn_radiation_type 'Mo K\a'
_diffrn_radiation_wavelength 0.71073
_diffrn_reflns_av_R_equivalents 0.0369
_diffrn_reflns_av_unetI/netI 0.0568
_diffrn_reflns_Laue_measured_fraction_full 0.999
_diffrn_reflns_Laue_measured_fraction_max 0.892
_diffrn_reflns_limit_h_max 13
_diffrn_reflns_limit_h_min -13
_diffrn_reflns_limit_k_max 16
_diffrn_reflns_limit_k_min -15
_diffrn_reflns_limit_l_max 23
_diffrn_reflns_limit_l_min -24
_diffrn_reflns_number 23526
_diffrn_reflns_point_group_measured_fraction_full 0.999
_diffrn_reflns_point_group_measured_fraction_max 0.892
_diffrn_reflns_theta_full 25.242
_diffrn_reflns_theta_max 28.50
_diffrn_reflns_theta_min 1.74
_diffrn_source 'fine-focus sealed X-ray tube'
_diffrn_source_type 'Enhance (Mo) X-ray Source'
_exptl_absorpt_coefficient_mu 1.629
_exptl_absorpt_correction_T_max 1.000
_exptl_absorpt_correction_T_min 0.496
_exptl_absorpt_correction_type gaussian
_exptl_absorpt_process_details
;
CrysAlisPro 1.171.39.46e (Rigaku Oxford Diffraction, 2018)
Numerical absorption correction based on gaussian integration over
            a multifaceted crystal model
Empirical absorption correction using spherical harmonics,
 implemented in SCALE3 ABSPACK scaling algorithm.
;
_exptl_crystal_colour 'clear dark green'
_exptl_crystal_colour_lustre clear
_exptl_crystal_colour_modifier dark
_exptl_crystal_colour_primary green
_exptl_crystal_density_diffrn 1.418
_exptl_crystal_description block
_exptl_crystal_F_000 934
_exptl_crystal_size_max 0.307
_exptl_crystal_size_mid 0.074
_exptl_crystal_size_min 0.049
_refine_diff_density_max 0.506
_refine_diff_density_min -0.499
_refine_diff_density_rms 0.084
_refine_ls_extinction_method none
_refine_ls_goodness_of_fit_ref 1.031
_refine_ls_hydrogen_treatment constr
_refine_ls_matrix_type full
_refine_ls_number_parameters 500
_refine_ls_number_reflns 9795
_refine_ls_number_restraints 0
_refine_ls_restrained_S_all 1.031
_refine_ls_R_factor_all 0.0624
_refine_ls_R_factor_gt 0.0443
_refine_ls_shift/su_max 0.001
_refine_ls_shift/su_mean 0.000
_refine_ls_structure_factor_coef Fsqd
_refine_ls_weighting_details 'w=1/[\s^2^(Fo^2^)+(0.0408P)^2^+1.8685P] where P=(Fo^2^+2Fc^2^)/3'
_refine_ls_weighting_scheme calc
_refine_ls_wR_factor_gt 0.1008
_refine_ls_wR_factor_ref 0.1075
_reflns_Friedel_coverage 0.000
_reflns_number_gt 7465
_reflns_number_total 9795
_reflns_threshold_expression 'I > 2\s(I)'
_cod_data_source_file c9dt01277j2.cif
_cod_data_source_block compound_2
_cod_depositor_comments 'Adding full bibliography for 7700191--7700194.cif.'
_cod_database_code 7700192
_shelx_shelxl_version_number 2018/3
_shelx_space_group_comment
;
The symmetry employed for this shelxl refinement is uniquely defined
by the following loop, which should always be used as a source of
symmetry information in preference to the above space-group names.
They are only intended as comments.
;
_shelx_estimated_absorpt_t_max 0.924
_shelx_estimated_absorpt_t_min 0.635
_olex2_refinement_description
;
1. Fixed Uiso
 At 1.2 times of:
  All C(H) groups
 At 1.5 times of:
  All C(H,H,H) groups
2.a Aromatic/amide H refined with riding coordinates:
 C6(H6), C7(H7), C8(H8), C9(H9), C12(H12), C13(H13), C15(H15), C16(H16),
 C18(H18), C19(H19), C26(H26), C27(H27), C29(H29), C30(H30), C32(H32), C33(H33)
2.b Idealised Me refined as rotating group:
 C23(H23A,H23B,H23C), C24(H24A,H24B,H24C), C37(H37A,H37B,H37C), C38(H38A,H38B,
 H38C)
;
_olex2_submission_special_instructions 'No special instructions were received'

loop_
_space_group_symop_operation_xyz
'x, y, z'
'-x, -y, -z'

loop_
_atom_site_label
_atom_site_type_symbol
_atom_site_fract_x
_atom_site_fract_y
_atom_site_fract_z
_atom_site_U_iso_or_equiv
_atom_site_adp_type
_atom_site_occupancy
_atom_site_site_symmetry_order
_atom_site_calc_flag
_atom_site_refinement_flags_posn
Cu3 Cu 0.87634(4) 0.60863(3) 0.64432(2) 0.02181(10) Uani 1 1 d .
Cu2 Cu 0.62464(4) 0.71755(3) 0.12119(2) 0.02290(10) Uani 1 1 d .
Cu1 Cu 0.79495(4) 0.68690(4) 0.36886(2) 0.03036(12) Uani 1 1 d .
Cl1 Cl 0.41939(8) 0.77361(8) 0.08625(5) 0.0324(2) Uani 1 1 d .
Cl2 Cl 1.07098(7) 0.54316(7) 0.69091(4) 0.02616(18) Uani 1 1 d .
O3 O 0.9509(2) 0.6553(2) 0.41968(12) 0.0286(5) Uani 1 1 d .
O2 O 0.9842(2) 0.6133(2) 0.53882(12) 0.0273(5) Uani 1 1 d .
O1 O 0.7262(2) 0.6110(2) 0.59375(11) 0.0260(5) Uani 1 1 d .
O6 O 0.8557(2) 0.73528(19) 0.25852(12) 0.0244(5) Uani 1 1 d .
O5 O 0.7792(2) 0.7539(2) 0.15185(12) 0.0265(5) Uani 1 1 d .
O4 O 0.5397(2) 0.7294(2) 0.23042(12) 0.0246(5) Uani 1 1 d .
N1 N 0.6954(3) 0.6464(2) 0.46830(14) 0.0254(6) Uani 1 1 d .
N2 N 0.6241(2) 0.7037(2) 0.34055(14) 0.0220(6) Uani 1 1 d .
N3 N 0.7019(2) 0.5270(2) 0.11685(14) 0.0238(6) Uani 1 1 d .
N4 N 0.7395(3) 0.7070(2) 0.01610(14) 0.0233(6) Uani 1 1 d .
N5 N 0.7471(2) 0.6070(2) 0.74589(14) 0.0212(6) Uani 1 1 d .
N6 N 0.8053(3) 0.7951(2) 0.66575(16) 0.0310(7) Uani 1 1 d .
C1 C 0.9108(3) 0.6330(3) 0.49017(17) 0.0239(7) Uani 1 1 d .
C2 C 0.7627(3) 0.6284(3) 0.52201(17) 0.0239(7) Uani 1 1 d .
C3 C 0.7668(3) 0.7387(3) 0.22320(17) 0.0215(7) Uani 1 1 d .
C4 C 0.6287(3) 0.7228(3) 0.26821(17) 0.0208(6) Uani 1 1 d .
C5 C 0.5580(3) 0.6507(3) 0.47218(17) 0.0235(7) Uani 1 1 d .
C6 C 0.4644(3) 0.6266(3) 0.53697(18) 0.0273(7) Uani 1 1 d .
H6 H 0.489717 0.606624 0.584971 0.033 Uiso 1 1 calc R
C7 C 0.3337(3) 0.6319(3) 0.53062(18) 0.0283(8) Uani 1 1 d .
H7 H 0.269212 0.616070 0.574714 0.034 Uiso 1 1 calc R
C8 C 0.2960(3) 0.6602(3) 0.46054(19) 0.0281(7) Uani 1 1 d .
H8 H 0.206618 0.662525 0.457104 0.034 Uiso 1 1 calc R
C9 C 0.3881(3) 0.6852(3) 0.39544(18) 0.0233(7) Uani 1 1 d .
H9 H 0.362112 0.704728 0.347610 0.028 Uiso 1 1 calc R
C10 C 0.5188(3) 0.6811(3) 0.40136(17) 0.0215(7) Uani 1 1 d .
C11 C 0.6845(3) 0.4396(3) 0.16648(19) 0.0269(7) Uani 1 1 d .
C12 C 0.7396(3) 0.3267(3) 0.1459(2) 0.0351(8) Uani 1 1 d .
H12 H 0.724875 0.265752 0.182388 0.042 Uiso 1 1 calc R
C13 C 0.8144(3) 0.3037(3) 0.0735(2) 0.0347(8) Uani 1 1 d .
H13 H 0.850617 0.227324 0.059452 0.042 Uiso 1 1 calc R
C14 C 0.8368(3) 0.3945(3) 0.0204(2) 0.0310(8) Uani 1 1 d .
C15 C 0.9209(3) 0.3780(3) -0.0551(2) 0.0352(9) Uani 1 1 d .
H15 H 0.958959 0.303112 -0.071758 0.042 Uiso 1 1 calc R
C16 C 0.9467(3) 0.4671(3) -0.10272(19) 0.0327(8) Uani 1 1 d .
H16 H 1.005491 0.453793 -0.151642 0.039 Uiso 1 1 calc R
C17 C 0.8873(3) 0.5797(3) -0.08073(18) 0.0279(8) Uani 1 1 d .
C18 C 0.9110(3) 0.6765(3) -0.12756(18) 0.0307(8) Uani 1 1 d .
H18 H 0.968634 0.667728 -0.177113 0.037 Uiso 1 1 calc R
C19 C 0.8519(3) 0.7812(3) -0.10198(18) 0.0313(8) Uani 1 1 d .
H19 H 0.869538 0.845732 -0.133402 0.038 Uiso 1 1 calc R
C20 C 0.7643(3) 0.7960(3) -0.02919(17) 0.0270(7) Uani 1 1 d .
C21 C 0.8000(3) 0.6002(3) -0.00751(17) 0.0236(7) Uani 1 1 d .
C22 C 0.7772(3) 0.5047(3) 0.04459(18) 0.0243(7) Uani 1 1 d .
C23 C 0.6048(3) 0.4625(3) 0.24617(19) 0.0324(8) Uani 1 1 d .
H23A H 0.666739 0.465389 0.277486 0.049 Uiso 1 1 calc GR
H23B H 0.562639 0.401382 0.267746 0.049 Uiso 1 1 calc GR
H23C H 0.532747 0.535703 0.245433 0.049 Uiso 1 1 calc GR
C24 C 0.6966(4) 0.9119(3) -0.0001(2) 0.0351(8) Uani 1 1 d .
H24A H 0.598234 0.921773 0.019876 0.053 Uiso 1 1 calc GR
H24B H 0.709048 0.970419 -0.041850 0.053 Uiso 1 1 calc GR
H24C H 0.738156 0.919256 0.040659 0.053 Uiso 1 1 calc GR
C25 C 0.7225(3) 0.5132(3) 0.78492(17) 0.0243(7) Uani 1 1 d .
C26 C 0.6316(3) 0.5190(3) 0.85784(18) 0.0291(8) Uani 1 1 d .
H26 H 0.617575 0.450929 0.885875 0.035 Uiso 1 1 calc R
C27 C 0.5652(3) 0.6203(3) 0.88742(18) 0.0302(8) Uani 1 1 d .
H27 H 0.504671 0.623600 0.936204 0.036 Uiso 1 1 calc R
C28 C 0.5855(3) 0.7215(3) 0.84601(18) 0.0285(8) Uani 1 1 d .
C29 C 0.5171(4) 0.8326(4) 0.8729(2) 0.0390(9) Uani 1 1 d .
H29 H 0.452519 0.840375 0.920399 0.047 Uiso 1 1 calc R
C30 C 0.5433(4) 0.9258(4) 0.8318(2) 0.0416(10) Uani 1 1 d .
H30 H 0.496059 0.998738 0.850356 0.050 Uiso 1 1 calc R
C31 C 0.6414(4) 0.9169(3) 0.7602(2) 0.0341(8) Uani 1 1 d .
C32 C 0.6742(4) 1.0117(4) 0.7164(2) 0.0494(11) Uani 1 1 d .
H32 H 0.629531 1.086389 0.732598 0.059 Uiso 1 1 calc R
C33 C 0.7715(5) 0.9945(4) 0.6503(3) 0.0564(12) Uani 1 1 d .
H33 H 0.794111 1.058235 0.620212 0.068 Uiso 1 1 calc R
C34 C 0.8382(4) 0.8860(3) 0.6259(2) 0.0447(10) Uani 1 1 d .
C35 C 0.7093(3) 0.8111(3) 0.73211(18) 0.0274(7) Uani 1 1 d .
C36 C 0.6799(3) 0.7098(3) 0.77493(17) 0.0257(7) Uani 1 1 d .
C37 C 0.7936(3) 0.4021(3) 0.74987(19) 0.0306(8) Uani 1 1 d .
H37A H 0.788573 0.411969 0.696045 0.046 Uiso 1 1 calc GR
H37B H 0.748597 0.344777 0.776821 0.046 Uiso 1 1 calc GR
H37C H 0.890048 0.376847 0.753779 0.046 Uiso 1 1 calc GR
C38 C 0.9484(5) 0.8664(4) 0.5544(3) 0.0682(16) Uani 1 1 d .
H38A H 1.008716 0.787864 0.557564 0.102 Uiso 1 1 calc GR
H38B H 1.002387 0.919725 0.548562 0.102 Uiso 1 1 calc GR
H38C H 0.906202 0.878686 0.510394 0.102 Uiso 1 1 calc GR

loop_
_atom_site_aniso_label
_atom_site_aniso_U_11
_atom_site_aniso_U_22
_atom_site_aniso_U_33
_atom_site_aniso_U_23
_atom_site_aniso_U_13
_atom_site_aniso_U_12
Cu3 0.01729(19) 0.0361(2) 0.00976(18) -0.00063(16) -0.00026(14) -0.00732(17)
Cu2 0.0193(2) 0.0361(2) 0.01095(18) -0.00035(16) -0.00178(14) -0.00679(17)
Cu1 0.0198(2) 0.0610(3) 0.01050(19) 0.00542(19) -0.00219(15) -0.0168(2)
Cl1 0.0238(4) 0.0486(5) 0.0221(4) 0.0073(4) -0.0079(3) -0.0094(4)
Cl2 0.0190(4) 0.0425(5) 0.0149(4) -0.0002(3) -0.0026(3) -0.0079(3)
O3 0.0194(11) 0.0524(16) 0.0139(11) 0.0003(11) -0.0018(9) -0.0130(11)
O2 0.0190(11) 0.0457(15) 0.0150(11) -0.0010(10) -0.0025(9) -0.0082(10)
O1 0.0202(11) 0.0453(14) 0.0102(10) 0.0009(10) -0.0007(8) -0.0101(10)
O6 0.0200(11) 0.0379(13) 0.0143(11) 0.0033(10) -0.0032(8) -0.0100(10)
O5 0.0234(11) 0.0414(14) 0.0133(11) 0.0010(10) -0.0013(9) -0.0114(10)
O4 0.0174(11) 0.0409(14) 0.0131(10) -0.0022(10) -0.0017(8) -0.0065(10)
N1 0.0177(13) 0.0449(17) 0.0113(12) -0.0016(12) 0.0016(10) -0.0098(12)
N2 0.0172(13) 0.0353(16) 0.0122(12) 0.0006(11) -0.0025(10) -0.0076(12)
N3 0.0186(13) 0.0356(16) 0.0173(13) 0.0008(12) -0.0053(10) -0.0084(12)
N4 0.0209(13) 0.0361(16) 0.0110(12) -0.0044(12) -0.0036(10) -0.0046(12)
N5 0.0133(12) 0.0358(16) 0.0130(12) -0.0031(11) -0.0034(10) -0.0044(11)
N6 0.0307(16) 0.0333(16) 0.0209(15) 0.0035(13) -0.0003(12) -0.0049(13)
C1 0.0203(16) 0.0368(19) 0.0132(15) -0.0009(14) -0.0037(12) -0.0069(14)
C2 0.0184(15) 0.0346(19) 0.0141(15) -0.0012(14) 0.0003(12) -0.0046(14)
C3 0.0189(15) 0.0274(17) 0.0148(15) 0.0015(13) -0.0012(12) -0.0055(13)
C4 0.0178(15) 0.0255(17) 0.0156(15) -0.0022(13) -0.0011(12) -0.0030(13)
C5 0.0175(15) 0.0361(19) 0.0157(15) -0.0013(14) -0.0027(12) -0.0072(14)
C6 0.0250(17) 0.041(2) 0.0139(15) -0.0006(14) -0.0002(12) -0.0108(15)
C7 0.0198(16) 0.040(2) 0.0184(16) -0.0025(15) 0.0075(12) -0.0084(15)
C8 0.0151(15) 0.041(2) 0.0259(18) -0.0019(15) -0.0021(13) -0.0082(15)
C9 0.0170(15) 0.0327(18) 0.0171(15) -0.0030(14) -0.0020(12) -0.0042(14)
C10 0.0163(15) 0.0270(17) 0.0150(15) 0.0010(13) 0.0003(11) -0.0021(13)
C11 0.0191(16) 0.037(2) 0.0248(17) 0.0010(15) -0.0096(13) -0.0071(15)
C12 0.0278(18) 0.036(2) 0.040(2) 0.0064(17) -0.0121(16) -0.0094(16)
C13 0.0246(18) 0.036(2) 0.042(2) -0.0084(18) -0.0095(15) -0.0032(16)
C14 0.0195(16) 0.042(2) 0.0310(19) -0.0077(17) -0.0084(14) -0.0039(15)
C15 0.0214(17) 0.047(2) 0.033(2) -0.0149(18) -0.0075(15) 0.0025(16)
C16 0.0176(16) 0.057(2) 0.0202(17) -0.0124(17) -0.0059(13) -0.0006(16)
C17 0.0150(15) 0.051(2) 0.0171(16) -0.0083(15) -0.0065(12) -0.0040(15)
C18 0.0191(16) 0.060(3) 0.0121(15) -0.0047(16) -0.0021(12) -0.0107(17)
C19 0.0255(17) 0.052(2) 0.0152(16) 0.0026(16) -0.0022(13) -0.0144(17)
C20 0.0231(16) 0.045(2) 0.0125(15) 0.0021(14) -0.0060(12) -0.0101(15)
C21 0.0192(15) 0.0384(19) 0.0146(15) -0.0043(14) -0.0065(12) -0.0071(14)
C22 0.0140(15) 0.040(2) 0.0189(16) -0.0052(14) -0.0066(12) -0.0033(14)
C23 0.0343(19) 0.042(2) 0.0227(18) 0.0037(16) -0.0061(14) -0.0170(17)
C24 0.040(2) 0.039(2) 0.0224(18) -0.0008(16) -0.0022(15) -0.0105(17)
C25 0.0157(15) 0.044(2) 0.0155(15) 0.0026(14) -0.0067(12) -0.0112(14)
C26 0.0200(16) 0.051(2) 0.0173(16) 0.0045(16) -0.0034(13) -0.0156(16)
C27 0.0163(16) 0.057(2) 0.0164(16) -0.0039(16) -0.0002(12) -0.0111(16)
C28 0.0160(15) 0.051(2) 0.0148(16) -0.0061(15) -0.0054(12) -0.0021(15)
C29 0.0258(19) 0.065(3) 0.0194(18) -0.0104(18) -0.0016(14) -0.0031(18)
C30 0.034(2) 0.048(2) 0.031(2) -0.0190(19) -0.0048(16) 0.0093(18)
C31 0.034(2) 0.034(2) 0.0277(19) -0.0048(16) -0.0080(15) 0.0007(16)
C32 0.055(3) 0.034(2) 0.047(3) -0.007(2) -0.009(2) 0.004(2)
C33 0.066(3) 0.040(2) 0.049(3) 0.006(2) 0.003(2) -0.011(2)
C34 0.051(2) 0.033(2) 0.038(2) 0.0005(18) 0.0048(18) -0.0092(19)
C35 0.0215(16) 0.0364(19) 0.0208(17) -0.0044(15) -0.0069(13) -0.0008(15)
C36 0.0168(15) 0.048(2) 0.0115(14) -0.0034(14) -0.0040(12) -0.0069(15)
C37 0.0269(18) 0.040(2) 0.0243(18) -0.0006(16) -0.0007(14) -0.0131(16)
C38 0.089(4) 0.037(2) 0.057(3) -0.001(2) 0.028(3) -0.024(2)

loop_
_atom_type_symbol
_atom_type_description
_atom_type_scat_dispersion_real
_atom_type_scat_dispersion_imag
_atom_type_scat_source
C C 0.0033 0.0016 'International Tables Vol C Tables 4.2.6.8 and 6.1.1.4'
H H 0.0000 0.0000 'International Tables Vol C Tables 4.2.6.8 and 6.1.1.4'
Cl Cl 0.1484 0.1585 'International Tables Vol C Tables 4.2.6.8 and 6.1.1.4'
Cu Cu 0.3201 1.2651 'International Tables Vol C Tables 4.2.6.8 and 6.1.1.4'
N N 0.0061 0.0033 'International Tables Vol C Tables 4.2.6.8 and 6.1.1.4'
O O 0.0106 0.0060 'International Tables Vol C Tables 4.2.6.8 and 6.1.1.4'

loop_
_geom_angle_atom_site_label_1
_geom_angle_atom_site_label_2
_geom_angle_atom_site_label_3
_geom_angle
O2 Cu3 Cl2 91.38(6)
O2 Cu3 O1 83.60(8)
O2 Cu3 N5 173.03(9)
O2 Cu3 N6 100.95(10)
O1 Cu3 Cl2 160.35(7)
O1 Cu3 N6 97.53(10)
N5 Cu3 Cl2 95.47(7)
N5 Cu3 O1 89.49(9)
N5 Cu3 N6 78.94(10)
N6 Cu3 Cl2 102.07(8)
O5 Cu2 Cl1 151.07(7)
O5 Cu2 N3 102.96(9)
O4 Cu2 Cl1 93.49(6)
O4 Cu2 O5 82.70(8)
O4 Cu2 N3 100.67(9)
O4 Cu2 N4 169.95(9)
N3 Cu2 Cl1 105.93(7)
N4 Cu2 Cl1 95.98(8)
N4 Cu2 O5 87.38(9)
N4 Cu2 N3 79.93(10)
O3 Cu1 O6 108.80(8)
N1 Cu1 O3 84.89(10)
N1 Cu1 O6 166.31(10)
N1 Cu1 N2 82.60(10)
N2 Cu1 O3 167.35(9)
N2 Cu1 O6 83.73(9)
C1 O3 Cu1 109.29(18)
C1 O2 Cu3 112.45(19)
C2 O1 Cu3 110.48(18)
C3 O6 Cu1 109.68(18)
C3 O5 Cu2 110.45(18)
C4 O4 Cu2 110.80(18)
C2 N1 Cu1 114.1(2)
C2 N1 C5 130.4(3)
C5 N1 Cu1 115.17(19)
C4 N2 Cu1 114.55(19)
C4 N2 C10 130.2(3)
C10 N2 Cu1 114.83(19)
C11 N3 Cu2 133.9(2)
C11 N3 C22 118.4(3)
C22 N3 Cu2 107.6(2)
C20 N4 Cu2 124.0(2)
C20 N4 C21 119.8(3)
C21 N4 Cu2 116.1(2)
C25 N5 Cu3 124.2(2)
C25 N5 C36 119.3(3)
C36 N5 Cu3 116.5(2)
C34 N6 Cu3 132.4(2)
C34 N6 C35 118.5(3)
C35 N6 Cu3 109.1(2)
O3 C1 O2 124.9(3)
O3 C1 C2 119.6(3)
O2 C1 C2 115.5(3)
O1 C2 N1 131.5(3)
O1 C2 C1 116.8(3)
N1 C2 C1 111.7(3)
O6 C3 O5 125.9(3)
O6 C3 C4 119.1(3)
O5 C3 C4 115.0(3)
O4 C4 N2 130.7(3)
O4 C4 C3 117.3(3)
N2 C4 C3 112.0(3)
C6 C5 N1 126.5(3)
C6 C5 C10 119.8(3)
C10 C5 N1 113.7(3)
C5 C6 H6 120.4
C7 C6 C5 119.3(3)
C7 C6 H6 120.4
C6 C7 H7 119.6
C6 C7 C8 120.8(3)
C8 C7 H7 119.6
C7 C8 H8 119.7
C7 C8 C9 120.6(3)
C9 C8 H8 119.7
C8 C9 H9 120.5
C8 C9 C10 119.0(3)
C10 C9 H9 120.5
C5 C10 N2 113.6(3)
C9 C10 N2 125.8(3)
C9 C10 C5 120.5(3)
N3 C11 C12 121.4(3)
N3 C11 C23 119.1(3)
C12 C11 C23 119.5(3)
C11 C12 H12 119.8
C13 C12 C11 120.5(3)
C13 C12 H12 119.8
C12 C13 H13 120.4
C12 C13 C14 119.2(3)
C14 C13 H13 120.4
C13 C14 C15 123.0(3)
C22 C14 C13 117.2(3)
C22 C14 C15 119.8(3)
C14 C15 H15 119.5
C16 C15 C14 121.1(4)
C16 C15 H15 119.5
C15 C16 H16 119.6
C15 C16 C17 120.8(3)
C17 C16 H16 119.6
C16 C17 C18 123.6(3)
C16 C17 C21 120.0(3)
C18 C17 C21 116.4(3)
C17 C18 H18 120.0
C19 C18 C17 120.0(3)
C19 C18 H18 120.0
C18 C19 H19 119.6
C18 C19 C20 120.8(3)
C20 C19 H19 119.6
N4 C20 C19 120.7(3)
N4 C20 C24 117.8(3)
C19 C20 C24 121.5(3)
N4 C21 C17 122.2(3)
N4 C21 C22 118.5(3)
C17 C21 C22 119.2(3)
N3 C22 C14 123.3(3)
N3 C22 C21 117.6(3)
C14 C22 C21 119.0(3)
C11 C23 H23A 109.5
C11 C23 H23B 109.5
C11 C23 H23C 109.5
H23A C23 H23B 109.5
H23A C23 H23C 109.5
H23B C23 H23C 109.5
C20 C24 H24A 109.5
C20 C24 H24B 109.5
C20 C24 H24C 109.5
H24A C24 H24B 109.5
H24A C24 H24C 109.5
H24B C24 H24C 109.5
N5 C25 C26 120.7(3)
N5 C25 C37 118.0(3)
C26 C25 C37 121.3(3)
C25 C26 H26 119.8
C27 C26 C25 120.4(3)
C27 C26 H26 119.8
C26 C27 H27 120.0
C26 C27 C28 120.0(3)
C28 C27 H27 120.0
C27 C28 C29 123.4(3)
C27 C28 C36 116.8(3)
C36 C28 C29 119.8(3)
C28 C29 H29 119.6
C30 C29 C28 120.7(3)
C30 C29 H29 119.6
C29 C30 H30 119.4
C29 C30 C31 121.1(4)
C31 C30 H30 119.4
C32 C31 C30 122.9(4)
C35 C31 C30 119.9(3)
C35 C31 C32 117.2(3)
C31 C32 H32 120.6
C33 C32 C31 118.7(4)
C33 C32 H32 120.6
C32 C33 H33 119.2
C32 C33 C34 121.5(4)
C34 C33 H33 119.2
N6 C34 C33 120.5(4)
N6 C34 C38 117.8(3)
C33 C34 C38 121.7(4)
N6 C35 C31 123.6(3)
N6 C35 C36 116.7(3)
C31 C35 C36 119.7(3)
N5 C36 C28 122.7(3)
N5 C36 C35 118.6(3)
C28 C36 C35 118.7(3)
C25 C37 H37A 109.5
C25 C37 H37B 109.5
C25 C37 H37C 109.5
H37A C37 H37B 109.5
H37A C37 H37C 109.5
H37B C37 H37C 109.5
C34 C38 H38A 109.5
C34 C38 H38B 109.5
C34 C38 H38C 109.5
H38A C38 H38B 109.5
H38A C38 H38C 109.5
H38B C38 H38C 109.5

loop_
_geom_bond_atom_site_label_1
_geom_bond_atom_site_label_2
_geom_bond_distance
Cu3 Cl2 2.2747(8)
Cu3 O2 1.969(2)
Cu3 O1 2.010(2)
Cu3 N5 1.998(2)
Cu3 N6 2.256(3)
Cu2 Cl1 2.2695(9)
Cu2 O5 2.041(2)
Cu2 O4 1.968(2)
Cu2 N3 2.248(3)
Cu2 N4 1.984(2)
Cu1 O3 1.986(2)
Cu1 O6 2.004(2)
Cu1 N1 1.928(2)
Cu1 N2 1.934(2)
O3 C1 1.260(3)
O2 C1 1.263(4)
O1 C2 1.268(3)
O6 C3 1.249(4)
O5 C3 1.261(3)
O4 C4 1.272(4)
N1 C2 1.299(4)
N1 C5 1.413(4)
N2 C4 1.291(4)
N2 C10 1.418(4)
N3 C11 1.328(4)
N3 C22 1.369(4)
N4 C20 1.328(4)
N4 C21 1.357(4)
N5 C25 1.330(4)
N5 C36 1.359(4)
N6 C34 1.336(5)
N6 C35 1.358(4)
C1 C2 1.536(4)
C3 C4 1.533(4)
C5 C6 1.392(4)
C5 C10 1.411(4)
C6 H6 0.9500
C6 C7 1.390(4)
C7 H7 0.9500
C7 C8 1.390(5)
C8 H8 0.9500
C8 C9 1.390(4)
C9 H9 0.9500
C9 C10 1.391(4)
C11 C12 1.405(5)
C11 C23 1.498(4)
C12 H12 0.9500
C12 C13 1.372(5)
C13 H13 0.9500
C13 C14 1.405(5)
C14 C15 1.437(5)
C14 C22 1.398(5)
C15 H15 0.9500
C15 C16 1.350(5)
C16 H16 0.9500
C16 C17 1.411(5)
C17 C18 1.413(5)
C17 C21 1.420(4)
C18 H18 0.9500
C18 C19 1.347(5)
C19 H19 0.9500
C19 C20 1.408(4)
C20 C24 1.498(5)
C21 C22 1.442(5)
C23 H23A 0.9800
C23 H23B 0.9800
C23 H23C 0.9800
C24 H24A 0.9800
C24 H24B 0.9800
C24 H24C 0.9800
C25 C26 1.422(4)
C25 C37 1.496(5)
C26 H26 0.9500
C26 C27 1.348(5)
C27 H27 0.9500
C27 C28 1.409(5)
C28 C29 1.433(5)
C28 C36 1.412(4)
C29 H29 0.9500
C29 C30 1.343(6)
C30 H30 0.9500
C30 C31 1.436(5)
C31 C32 1.402(5)
C31 C35 1.386(5)
C32 H32 0.9500
C32 C33 1.362(6)
C33 H33 0.9500
C33 C34 1.387(6)
C34 C38 1.499(5)
C35 C36 1.451(5)
C37 H37A 0.9800
C37 H37B 0.9800
C37 H37C 0.9800
C38 H38A 0.9800
C38 H38B 0.9800
C38 H38C 0.9800

loop_
_smtbx_masks_void_nr
_smtbx_masks_void_average_x
_smtbx_masks_void_average_y
_smtbx_masks_void_average_z
_smtbx_masks_void_volume
_smtbx_masks_void_count_electrons
_smtbx_masks_void_content
1 0.620 0.000 -0.620 579.9 167.0 'DMSO, DMF'
